data_2021928
loop_
_publ_author_name
'Tan, Xue-Jie'
'Wang, Di'
'Hei, Xiao-Ming'
'Yang, Feng-Cun'
'Zhu, Ya-Ling'
'Xing, Dian-Xiang'
'Ma, Jian-Ping'

_publ_section_title
;
 Synthesis, crystal structures, antiproliferative activities and reverse
 docking studies of eight novel Schiff bases derived from benzil
;
_journal_coeditor_code FP3080
_journal_issue 1
_journal_name_full 'Acta Crystallographica Section C'
_journal_page_first 44
_journal_page_last 63
_journal_paper_doi 10.1107/S2053229619015687
_journal_volume 76
_journal_year 2020
_chemical_formula_iupac 'C36 H26 N4'
_chemical_formula_moiety 'C36 H26 N4'
_chemical_formula_sum 'C36 H26 N4'
_chemical_formula_weight 514.61
_chemical_name_common
;
Benzil dihydrazone-N,N'-bis(1-formylnaphthalene)
;
_chemical_name_systematic
(1<i>Z</i>,2<i>Z</i>)-1,2-Bis{(<i>E</i>)-[(naphthalen-1-yl)methylidene]hydrazinylidene}-1,2-diphenylethane
_space_group_crystal_system monoclinic
_space_group_IT_number 15
_space_group_name_Hall '-C 2yc'
_space_group_name_H-M_alt 'C 1 2/c 1'
_atom_sites_solution_hydrogens geom
_audit_creation_method SHELXL-2014/7
_cell_angle_alpha 90
_cell_angle_beta 115.230(5)
_cell_angle_gamma 90
_cell_formula_units_Z 4
_cell_length_a 26.195(8)
_cell_length_b 9.809(3)
_cell_length_c 11.806(4)
_cell_measurement_reflns_used 380
_cell_measurement_temperature 298(2)
_cell_measurement_theta_max 26.00
_cell_measurement_theta_min 2.45
_cell_volume 2744.1(15)
_computing_cell_refinement
;
SMART (Bruker, 2000)
;
_computing_data_collection
;
SMART (Bruker, 2000)
;
_computing_data_reduction
;
SAINT (Bruker, 2000)
;
_computing_molecular_graphics
;
SHELXTL (Bruker, 2000), PLATON (Spek, 2009)
and DIAMOND (Brandenburg & Putz, 1999)
;
_computing_publication_material
;
SHELXL2016 (Sheldrick, 2015b)
and WinGX (Farrugia, 2012)
;
_computing_structure_refinement
;
SHELXL2016 (Sheldrick, 2015b)
;
_computing_structure_solution
;
SHELXS2016 (Sheldrick, 2015a)
;
_diffrn_ambient_temperature 298(2)
_diffrn_detector_area_resol_mean 10.22
_diffrn_measured_fraction_theta_full 0.998
_diffrn_measured_fraction_theta_max 0.998
_diffrn_measurement_device_type 'Bruker SMART CCD area detector'
_diffrn_measurement_method 'phi and omega scans'
_diffrn_radiation_type MoK\a
_diffrn_radiation_wavelength 0.71073
_diffrn_reflns_av_R_equivalents 0.0581
_diffrn_reflns_av_unetI/netI 0.0772
_diffrn_reflns_limit_h_max 29
_diffrn_reflns_limit_h_min -31
_diffrn_reflns_limit_k_max 11
_diffrn_reflns_limit_k_min -11
_diffrn_reflns_limit_l_max 12
_diffrn_reflns_limit_l_min -14
_diffrn_reflns_number 6631
_diffrn_reflns_theta_full 24.998
_diffrn_reflns_theta_max 24.998
_diffrn_reflns_theta_min 1.719
_diffrn_source 'fine-focus sealed tube'
_exptl_absorpt_coefficient_mu 0.074
_exptl_absorpt_correction_T_max 0.993
_exptl_absorpt_correction_T_min 0.986
_exptl_absorpt_correction_type multi-scan
_exptl_absorpt_process_details
;
(SADABS; Bruker, 2000)
;
_exptl_crystal_colour yellow
_exptl_crystal_density_diffrn 1.246
_exptl_crystal_description block
_exptl_crystal_F_000 1080
_exptl_crystal_size_max 0.30
_exptl_crystal_size_mid 0.16
_exptl_crystal_size_min 0.10
_refine_diff_density_max 0.111
_refine_diff_density_min -0.104
_refine_ls_extinction_method none
_refine_ls_goodness_of_fit_ref 0.954
_refine_ls_hydrogen_treatment refU
_refine_ls_matrix_type full
_refine_ls_number_parameters 194
_refine_ls_number_reflns 2413
_refine_ls_number_restraints 0
_refine_ls_restrained_S_all 0.954
_refine_ls_R_factor_all 0.1419
_refine_ls_R_factor_gt 0.0617
_refine_ls_shift/su_max 0.000
_refine_ls_shift/su_mean 0.000
_refine_ls_structure_factor_coef Fsqd
_refine_ls_weighting_details 'w=1/[\s^2^(Fo^2^)+(0.0447P)^2^] where P=(Fo^2^+2Fc^2^)/3'
_refine_ls_weighting_scheme calc
_refine_ls_wR_factor_gt 0.1093
_refine_ls_wR_factor_ref 0.1299
_reflns_number_gt 1197
_reflns_number_total 2413
_reflns_threshold_expression 'I > 2\s(I)'
_cod_data_source_file fp3080sup1.cif
_cod_data_source_block 4-BDHFN
_cod_original_cell_volume 2744.2(15)
_cod_original_sg_symbol_H-M 'C 2/c'
_cod_database_code 2021928
_shelx_space_group_comment
;
The symmetry employed for this shelxl refinement is uniquely defined
by the following loop, which should always be used as a source of
symmetry information in preference to the above space-group names.
They are only intended as comments.
;
_shelx_estimated_absorpt_t_min 0.979
_shelx_estimated_absorpt_t_max 0.988

loop_
_space_group_symop_operation_xyz
'x, y, z'
'-x, y, -z+1/2'
'x+1/2, y+1/2, z'
'-x+1/2, y+1/2, -z+1/2'
'-x, -y, -z'
'x, -y, z-1/2'
'-x+1/2, -y+1/2, -z'
'x+1/2, -y+1/2, z-1/2'

loop_
_atom_site_type_symbol
_atom_site_label
_atom_site_fract_x
_atom_site_fract_y
_atom_site_fract_z
_atom_site_U_iso_or_equiv
_atom_site_adp_type
_atom_site_calc_flag
_atom_site_occupancy
C C1 0.47469(10) 0.0592(3) 0.1862(2) 0.0498(7) Uani d 1
C C2 0.42618(10) -0.0283(3) 0.1669(2) 0.0492(7) Uani d 1
C C3 0.38212(11) -0.0443(3) 0.0497(3) 0.0657(8) Uani d 1
H H3 0.382634 0.002388 -0.018428 0.065(8) Uiso calc 1
C C4 0.33781(13) -0.1281(3) 0.0331(3) 0.0816(10) Uani d 1
H H4 0.308409 -0.137174 -0.046358 0.075(9) Uiso calc 1
C C5 0.33585(14) -0.1977(3) 0.1294(3) 0.0845(10) Uani d 1
H H5 0.305668 -0.255394 0.116304 0.074(9) Uiso calc 1
C C6 0.37835(14) -0.1830(3) 0.2459(4) 0.0864(10) Uani d 1
H H6 0.377201 -0.229986 0.313221 0.097(11) Uiso calc 1
C C7 0.42297(12) -0.0986(3) 0.2640(3) 0.0715(9) Uani d 1
H H7 0.451750 -0.088900 0.344135 0.052(7) Uiso calc 1
C C8 0.52380(14) 0.2815(3) 0.0423(3) 0.0670(8) Uani d 1
H H8 0.489868 0.285791 -0.029219 0.085(11) Uiso calc 1
C C9 0.56973(13) 0.3652(3) 0.0431(3) 0.0660(8) Uani d 1
C C10 0.55680(17) 0.4528(3) -0.0558(3) 0.0855(10) Uani d 1
H H10 0.520013 0.454005 -0.118007 0.117(14) Uiso calc 1
C C11 0.59585(18) 0.5391(4) -0.0671(4) 0.1027(12) Uani d 1
H H11 0.585478 0.598432 -0.134758 0.100(11) Uiso calc 1
C C12 0.65000(19) 0.5357(4) 0.0229(4) 0.1035(12) Uani d 1
H H12 0.676527 0.593874 0.015764 0.123(13) Uiso calc 1
C C13 0.66715(15) 0.4466(3) 0.1267(3) 0.0799(9) Uani d 1
C C14 0.62661(13) 0.3581(3) 0.1381(3) 0.0635(8) Uani d 1
C C15 0.64564(14) 0.2666(3) 0.2393(3) 0.0694(8) Uani d 1
H H15 0.619942 0.207560 0.248826 0.077(9) Uiso calc 1
C C16 0.70059(14) 0.2621(4) 0.3236(3) 0.0824(10) Uani d 1
H H16 0.712101 0.200221 0.389491 0.097(12) Uiso calc 1
C C17 0.73971(18) 0.3498(4) 0.3116(4) 0.1014(12) Uani d 1
H H17 0.777285 0.346277 0.369719 0.112(13) Uiso calc 1
C C18 0.72364(17) 0.4395(4) 0.2167(4) 0.1034(12) Uani d 1
H H18 0.750268 0.497894 0.210383 0.086(10) Uiso calc 1
N N1 0.47400(9) 0.1318(2) 0.0954(2) 0.0609(6) Uani d 1
N N2 0.52522(9) 0.2036(2) 0.1286(2) 0.0634(7) Uani d 1

loop_
_atom_site_aniso_label
_atom_site_aniso_U_11
_atom_site_aniso_U_22
_atom_site_aniso_U_33
_atom_site_aniso_U_12
_atom_site_aniso_U_13
_atom_site_aniso_U_23
C1 0.0526(17) 0.0542(16) 0.0440(15) 0.0071(13) 0.0219(13) -0.0013(13)
C2 0.0451(16) 0.0574(17) 0.0440(16) 0.0016(13) 0.0179(15) -0.0031(14)
C3 0.0600(19) 0.084(2) 0.0522(19) -0.0039(17) 0.0225(18) -0.0002(17)
C4 0.054(2) 0.111(3) 0.070(2) -0.0156(19) 0.017(2) -0.017(2)
C5 0.065(2) 0.100(3) 0.095(3) -0.030(2) 0.040(2) -0.019(2)
C6 0.085(3) 0.096(3) 0.082(3) -0.025(2) 0.039(2) 0.006(2)
C7 0.062(2) 0.087(2) 0.056(2) -0.0173(17) 0.0163(19) 0.0009(17)
C8 0.072(2) 0.064(2) 0.065(2) 0.0010(16) 0.029(2) 0.0022(16)
C9 0.074(2) 0.0621(19) 0.068(2) -0.0001(17) 0.036(2) 0.0008(17)
C10 0.100(3) 0.081(3) 0.087(3) 0.000(2) 0.051(3) 0.022(2)
C11 0.123(3) 0.091(3) 0.108(3) 0.014(3) 0.063(3) 0.036(3)
C12 0.128(3) 0.084(3) 0.131(4) -0.009(3) 0.086(3) 0.019(3)
C13 0.087(3) 0.074(2) 0.094(3) -0.012(2) 0.053(2) -0.005(2)
C14 0.078(2) 0.0603(19) 0.064(2) -0.0020(17) 0.0415(19) -0.0036(16)
C15 0.065(2) 0.080(2) 0.067(2) -0.0083(19) 0.031(2) -0.0062(17)
C16 0.071(2) 0.096(3) 0.078(2) -0.005(2) 0.029(2) -0.004(2)
C17 0.076(3) 0.120(4) 0.110(3) -0.017(2) 0.040(3) -0.002(3)
C18 0.091(3) 0.103(3) 0.128(4) -0.028(3) 0.057(3) -0.004(3)
N1 0.0583(15) 0.0688(16) 0.0549(15) -0.0016(13) 0.0235(13) 0.0049(12)
N2 0.0633(16) 0.0688(16) 0.0597(16) -0.0061(13) 0.0278(14) 0.0139(13)

loop_
_atom_type_symbol
_atom_type_description
_atom_type_scat_dispersion_real
_atom_type_scat_dispersion_imag
_atom_type_scat_source
C C 0.0033 0.0016 'International Tables Vol C Tables 4.2.6.8 and 6.1.1.4'
H H 0.0000 0.0000 'International Tables Vol C Tables 4.2.6.8 and 6.1.1.4'
N N 0.0061 0.0033 'International Tables Vol C Tables 4.2.6.8 and 6.1.1.4'

loop_
_geom_angle_atom_site_label_1
_geom_angle_atom_site_label_2
_geom_angle_atom_site_label_3
_geom_angle_site_symmetry_3
_geom_angle
N1 C1 C2 . 119.5(2)
N1 C1 C1 2_655 121.5(2)
C2 C1 C1 2_655 118.9(2)
C7 C2 C3 . 117.3(3)
C7 C2 C1 . 121.5(2)
C3 C2 C1 . 121.3(3)
C4 C3 C2 . 120.5(3)
C4 C3 H3 . 119.8
C2 C3 H3 . 119.8
C5 C4 C3 . 121.3(3)
C5 C4 H4 . 119.3
C3 C4 H4 . 119.3
C4 C5 C6 . 119.4(3)
C4 C5 H5 . 120.3
C6 C5 H5 . 120.3
C5 C6 C7 . 119.8(3)
C5 C6 H6 . 120.1
C7 C6 H6 . 120.1
C2 C7 C6 . 121.7(3)
C2 C7 H7 . 119.2
C6 C7 H7 . 119.2
N2 C8 C9 . 126.7(3)
N2 C8 H8 . 116.7
C9 C8 H8 . 116.7
C10 C9 C14 . 119.5(3)
C10 C9 C8 . 116.4(3)
C14 C9 C8 . 124.0(3)
C9 C10 C11 . 123.0(4)
C9 C10 H10 . 118.5
C11 C10 H10 . 118.5
C12 C11 C10 . 118.6(4)
C12 C11 H11 . 120.7
C10 C11 H11 . 120.7
C11 C12 C13 . 122.1(4)
C11 C12 H12 . 118.9
C13 C12 H12 . 118.9
C18 C13 C12 . 121.9(4)
C18 C13 C14 . 119.0(3)
C12 C13 C14 . 119.0(3)
C15 C14 C13 . 117.5(3)
C15 C14 C9 . 124.7(3)
C13 C14 C9 . 117.7(3)
C16 C15 C14 . 121.6(3)
C16 C15 H15 . 119.2
C14 C15 H15 . 119.2
C15 C16 C17 . 120.2(4)
C15 C16 H16 . 119.9
C17 C16 H16 . 119.9
C18 C17 C16 . 120.5(4)
C18 C17 H17 . 119.8
C16 C17 H17 . 119.8
C17 C18 C13 . 121.1(4)
C17 C18 H18 . 119.4
C13 C18 H18 . 119.4
C1 N1 N2 . 111.8(2)
C8 N2 N1 . 112.3(2)

loop_
_geom_bond_atom_site_label_1
_geom_bond_atom_site_label_2
_geom_bond_site_symmetry_2
_geom_bond_distance
C1 N1 . 1.280(3)
C1 C2 . 1.469(3)
C1 C1 2_655 1.525(4)
C2 C7 . 1.371(3)
C2 C3 . 1.382(3)
C3 C4 . 1.367(4)
C3 H3 . 0.9300
C4 C5 . 1.346(4)
C4 H4 . 0.9300
C5 C6 . 1.359(4)
C5 H5 . 0.9300
C6 C7 . 1.373(4)
C6 H6 . 0.9300
C7 H7 . 0.9300
C8 N2 . 1.261(3)
C8 C9 . 1.453(4)
C8 H8 . 0.9300
C9 C10 . 1.371(4)
C9 C14 . 1.434(3)
C10 C11 . 1.378(4)
C10 H10 . 0.9300
C11 C12 . 1.363(4)
C11 H11 . 0.9300
C12 C13 . 1.414(4)
C12 H12 . 0.9300
C13 C18 . 1.409(4)
C13 C14 . 1.422(4)
C14 C15 . 1.406(4)
C15 C16 . 1.357(4)
C15 H15 . 0.9300
C16 C17 . 1.390(4)
C16 H16 . 0.9300
C17 C18 . 1.343(4)
C17 H17 . 0.9300
C18 H18 . 0.9300
N1 N2 . 1.415(3)

loop_
_geom_hbond_atom_site_label_D
_geom_hbond_atom_site_label_H
_geom_hbond_atom_site_label_A
_geom_hbond_distance_DH
_geom_hbond_distance_HA
_geom_hbond_distance_DA
_geom_hbond_angle_DHA
C15 H15 N2 0.93 2.27 2.920(4) 126.1

_cod_database_fobs_code 2021928
